data_2014747
loop_
_publ_author_name
'Li, Yan-Ping'
'Yang, Pin'
'Huang, Zi-Xiang'
'Xie, Fu-Xin'

_publ_section_title
;[\m-<i>N</i>,<i>N</i>'-Bis(2-aminoethyl)oxamidato(2--)]bis[(4,5-diazafluoren-9-one)perchloratocopper(II)]
 4,5-diazafluoren-9-one disolvate
;
_journal_issue 1
_journal_name_full 'Acta Crystallographica Section C'
_journal_page_first m7
_journal_page_last m9
_journal_paper_doi 10.1107/S0108270104028367
_journal_volume 61
_journal_year 2005
_chemical_formula_iupac '[Cu2 (C6 H12 N4 O2) (Cl O4)2 (C11 H6 N2 O)2] , 2C11 H6 N2 O'
_chemical_formula_moiety 'C28 H24 Cl2 Cu2 N8 O12 , 2C11 H6 N2 O'
_chemical_formula_sum 'C50 H36 Cl2 Cu2 N12 O14'
_chemical_formula_weight 1226.89
_chemical_name_systematic
'[\m-N,N'-Bis(2-aminoethyl)oxamidato(2-)]bis[(4,5-diazafluoren-9-one)perchloratocopper(II)] 4,5-diazafluoren-9-one disolvate'
_space_group_IT_number 15
_symmetry_cell_setting monoclinic
_symmetry_space_group_name_Hall '-C 2yc'
_symmetry_space_group_name_H-M 'C 1 2/c 1'
_atom_sites_solution_hydrogens geom
_atom_sites_solution_primary direct
_atom_sites_solution_secondary difmap
_audit_creation_method SHELXL97
_cell_angle_alpha 90.00
_cell_angle_beta 92.0530(10)
_cell_angle_gamma 90.00
_cell_formula_units_Z 4
_cell_length_a 26.59550(10)
_cell_length_b 11.4267(3)
_cell_length_c 16.5915(4)
_cell_measurement_reflns_used 4667
_cell_measurement_temperature 293(2)
_cell_measurement_theta_max 25.10
_cell_measurement_theta_min 1.94
_cell_volume 5038.90(18)
_computing_cell_refinement 'SAINT (Siemens, 1994)'
_computing_data_collection 'SMART (Siemens, 1996)'
_computing_data_reduction SAINT
_computing_molecular_graphics SHELXL97)
_computing_publication_material SHELXL97
_computing_structure_refinement 'SHELXL97 (Sheldrick, 1997)'
_computing_structure_solution 'SHELXS97 (Sheldrick, 1997)'
_diffrn_ambient_temperature 293(2)
_diffrn_measured_fraction_theta_full 0.990
_diffrn_measured_fraction_theta_max 0.990
_diffrn_measurement_device_type 'Siemens SMART CCD area-detector'
_diffrn_measurement_method '\f and \w'
_diffrn_radiation_monochromator graphite
_diffrn_radiation_source 'fine-focus sealed tube'
_diffrn_radiation_type MoK\a
_diffrn_radiation_wavelength 0.71073
_diffrn_reflns_av_R_equivalents 0.0395
_diffrn_reflns_av_sigmaI/netI 0.0426
_diffrn_reflns_limit_h_max 31
_diffrn_reflns_limit_h_min -25
_diffrn_reflns_limit_k_max 13
_diffrn_reflns_limit_k_min -10
_diffrn_reflns_limit_l_max 19
_diffrn_reflns_limit_l_min -19
_diffrn_reflns_number 8436
_diffrn_reflns_theta_full 25.10
_diffrn_reflns_theta_max 25.10
_diffrn_reflns_theta_min 1.94
_diffrn_standards_decay_% 0
_diffrn_standards_interval_count 0
_diffrn_standards_interval_time 0
_diffrn_standards_number 0
_exptl_absorpt_coefficient_mu 1.032
_exptl_absorpt_correction_T_max 0.7076
_exptl_absorpt_correction_T_min 0.6594
_exptl_absorpt_correction_type empirical
_exptl_absorpt_process_details '(SADABS; Sheldrick, 1996)'
_exptl_crystal_colour blue
_exptl_crystal_density_diffrn 1.617
_exptl_crystal_density_meas ?
_exptl_crystal_density_method 'not measured'
_exptl_crystal_description block
_exptl_crystal_F_000 2496
_exptl_crystal_size_max 0.44
_exptl_crystal_size_mid 0.40
_exptl_crystal_size_min 0.36
_refine_diff_density_max 0.824
_refine_diff_density_min -0.577
_refine_ls_extinction_method none
_refine_ls_goodness_of_fit_ref 1.093
_refine_ls_hydrogen_treatment constr
_refine_ls_matrix_type full
_refine_ls_number_parameters 355
_refine_ls_number_reflns 4441
_refine_ls_number_restraints 1
_refine_ls_restrained_S_all 1.093
_refine_ls_R_factor_all 0.1004
_refine_ls_R_factor_gt 0.0689
_refine_ls_shift/su_max 0.000
_refine_ls_shift/su_mean 0.000
_refine_ls_structure_factor_coef Fsqd
_refine_ls_weighting_details 'calc w = 1/[\s^2^(Fo^2^)+(0.0804P)^2^+32.9042P] where P=(Fo^2^+2Fc^2^)/3'
_refine_ls_weighting_scheme calc
_refine_ls_wR_factor_gt 0.1685
_refine_ls_wR_factor_ref 0.1984
_reflns_number_gt 3294
_reflns_number_total 4441
_reflns_threshold_expression I>2\s(I)
_cod_data_source_file sq1182.cif
_cod_data_source_block I
_cod_depositor_comments
;
The following automatic conversions were performed:

'_exptl_crystal_density_meas' value 'not measured' was changed to '?'
- the value is perceived as not measured.

Automatic conversion script
Id: cif_fix_values 3008 2015-01-20 13:52:24Z robertas 
;
_cod_original_sg_symbol_H-M 'C 2/c'
_cod_database_code 2014747
_cod_database_fobs_code 2014747

loop_
_symmetry_equiv_pos_as_xyz
'x, y, z'
'-x, y, -z+1/2'
'x+1/2, y+1/2, z'
'-x+1/2, y+1/2, -z+1/2'
'-x, -y, -z'
'x, -y, z-1/2'
'-x+1/2, -y+1/2, -z'
'x+1/2, -y+1/2, z-1/2'

loop_
_atom_site_label
_atom_site_fract_x
_atom_site_fract_y
_atom_site_fract_z
_atom_site_U_iso_or_equiv
_atom_site_adp_type
_atom_site_calc_flag
_atom_site_refinement_flags
_atom_site_occupancy
_atom_site_disorder_assembly
_atom_site_disorder_group
_atom_site_type_symbol
Cu 0.43625(2) 0.30356(7) 0.36580(4) 0.0443(3) Uani d . 1 . . Cu
Cl 0.37123(7) 0.61062(16) 0.37323(11) 0.0655(5) Uani d D 1 . . Cl
O1 0.4265(2) 0.0072(6) 0.6819(4) 0.1011(14) Uani d . 1 . . O
O2 0.2717(3) 0.0619(7) 0.7278(3) 0.113(2) Uani d . 1 . . O
O3 0.48910(14) 0.3153(4) 0.1440(2) 0.0470(10) Uani d . 1 . . O
O4 0.3665(3) 0.7167(5) 0.3297(4) 0.101(2) Uani d . 1 . . O
O5 0.3762(3) 0.6366(6) 0.4573(3) 0.105(2) Uani d . 1 . . O
O6 0.3285(2) 0.5386(5) 0.3581(4) 0.100(2) Uani d . 1 . . O
O7 0.4150(2) 0.5506(6) 0.3527(4) 0.1011(14) Uani d D 1 . . O
N1 0.43899(17) 0.3101(5) 0.4869(3) 0.0466(12) Uani d . 1 . . N
N2 0.44035(17) 0.0807(5) 0.4022(3) 0.0464(12) Uani d . 1 . . N
N3 0.31471(19) 0.3246(5) 0.5198(3) 0.0532(13) Uani d . 1 . . N
N4 0.31734(18) 0.0762(5) 0.4535(3) 0.0551(13) Uani d . 1 . . N
N5 0.43539(16) 0.3079(4) 0.2505(3) 0.0414(11) Uani d . 1 . . N
N6 0.36123(16) 0.2845(4) 0.3486(3) 0.0453(11) Uani d . 1 . . N
H6A 0.3494 0.2323 0.3839 0.054 Uiso calc R 1 . . H
H6B 0.3456 0.3534 0.3559 0.054 Uiso calc R 1 . . H
C1 0.4357(2) 0.2068(6) 0.5227(3) 0.0455(14) Uani d . 1 . . C
C2 0.4407(2) 0.4027(6) 0.5370(4) 0.0580(16) Uani d . 1 . . C
H2B 0.4432 0.4772 0.5150 0.070 Uiso calc R 1 . . H
C3 0.4389(3) 0.3919(8) 0.6203(4) 0.072(2) Uani d . 1 . . C
H3A 0.4412 0.4584 0.6525 0.086 Uiso calc R 1 . . H
C4 0.4338(3) 0.2834(7) 0.6555(4) 0.067(2) Uani d . 1 . . C
H4A 0.4309 0.2752 0.7109 0.081 Uiso calc R 1 . . H
C5 0.4332(2) 0.1879(6) 0.6049(3) 0.0544(16) Uani d . 1 . . C
C6 0.4310(2) 0.0594(7) 0.6178(3) 0.0597(18) Uani d . 1 . . C
C7 0.4354(2) 0.0035(6) 0.5373(3) 0.0502(15) Uani d . 1 . . C
C8 0.4388(2) -0.1093(6) 0.5110(4) 0.0583(17) Uani d . 1 . . C
H8A 0.4384 -0.1721 0.5467 0.070 Uiso calc R 1 . . H
C9 0.4430(2) -0.1259(6) 0.4288(4) 0.0576(16) Uani d . 1 . . C
H9A 0.4458 -0.2011 0.4080 0.069 Uiso calc R 1 . . H
C10 0.4428(2) -0.0311(7) 0.3782(4) 0.0570(17) Uani d . 1 . . C
H10A 0.4446 -0.0454 0.3232 0.068 Uiso calc R 1 . . H
C11 0.4367(2) 0.0935(5) 0.4807(3) 0.0436(13) Uani d . 1 . . C
C12 0.3044(2) 0.2281(6) 0.5596(4) 0.0512(16) Uani d . 1 . . C
C13 0.3112(2) 0.4245(7) 0.5628(4) 0.0653(19) Uani d . 1 . . C
H13A 0.3187 0.4945 0.5373 0.078 Uiso calc R 1 . . H
C14 0.2972(3) 0.4295(8) 0.6415(5) 0.074(2) Uani d . 1 . . C
H14A 0.2945 0.5014 0.6672 0.089 Uiso calc R 1 . . H
C15 0.2872(2) 0.3267(9) 0.6825(4) 0.073(2) Uani d . 1 . . C
H15A 0.2788 0.3276 0.7364 0.088 Uiso calc R 1 . . H
C16 0.2903(2) 0.2235(7) 0.6403(4) 0.063(2) Uani d . 1 . . C
C17 0.2824(3) 0.0996(8) 0.6624(4) 0.074(2) Uani d . 1 . . C
C18 0.2924(2) 0.0308(7) 0.5880(4) 0.0634(18) Uani d . 1 . . C
C19 0.2900(3) -0.0869(8) 0.5719(6) 0.082(2) Uani d . 1 . . C
H19A 0.2809 -0.1411 0.6106 0.099 Uiso calc R 1 . . H
C20 0.3022(3) -0.1205(8) 0.4942(6) 0.082(2) Uani d . 1 . . C
H20A 0.3015 -0.1993 0.4802 0.098 Uiso calc R 1 . . H
C21 0.3149(3) -0.0388(7) 0.4383(5) 0.0672(19) Uani d . 1 . . C
H21A 0.3223 -0.0646 0.3869 0.081 Uiso calc R 1 . . H
C22 0.3058(2) 0.1082(6) 0.5277(4) 0.0518(15) Uani d . 1 . . C
C23 0.3519(2) 0.2427(7) 0.2648(4) 0.0606(17) Uani d . 1 . . C
H23A 0.3172 0.2581 0.2480 0.073 Uiso calc R 1 . . H
H23B 0.3574 0.1589 0.2624 0.073 Uiso calc R 1 . . H
C24 0.3866(2) 0.3039(7) 0.2090(4) 0.0578(17) Uani d . 1 . . C
H24A 0.3886 0.2611 0.1587 0.069 Uiso calc R 1 . . H
H24B 0.3746 0.3824 0.1972 0.069 Uiso calc R 1 . . H
C25 0.47855(19) 0.3115(5) 0.2183(3) 0.0385(12) Uani d . 1 . . C

loop_
_atom_site_aniso_label
_atom_site_aniso_U_11
_atom_site_aniso_U_22
_atom_site_aniso_U_33
_atom_site_aniso_U_12
_atom_site_aniso_U_13
_atom_site_aniso_U_23
Cu 0.0404(4) 0.0619(5) 0.0311(4) 0.0001(3) 0.0068(3) 0.0009(3)
Cl 0.0746(11) 0.0564(10) 0.0655(11) -0.0064(9) 0.0022(8) 0.0006(8)
O1 0.106(3) 0.115(4) 0.084(3) 0.001(3) 0.014(2) 0.005(3)
O2 0.121(5) 0.167(7) 0.051(3) -0.057(5) 0.012(3) 0.031(4)
O3 0.037(2) 0.078(3) 0.0266(18) -0.0031(19) 0.0040(15) 0.0026(18)
O4 0.147(6) 0.074(4) 0.079(4) -0.027(4) -0.030(4) 0.021(3)
O5 0.163(7) 0.089(4) 0.063(4) -0.003(4) -0.002(4) 0.012(3)
O6 0.074(4) 0.079(4) 0.146(6) -0.018(3) -0.009(4) 0.013(4)
O7 0.106(3) 0.115(4) 0.084(3) 0.001(3) 0.014(2) 0.005(3)
N1 0.039(3) 0.063(3) 0.038(3) 0.005(2) 0.0056(19) -0.004(2)
N2 0.045(3) 0.062(3) 0.031(2) 0.003(2) 0.0024(19) -0.001(2)
N3 0.046(3) 0.067(4) 0.048(3) -0.003(2) 0.008(2) -0.003(3)
N4 0.044(3) 0.065(4) 0.056(3) 0.000(2) 0.006(2) 0.000(3)
N5 0.032(2) 0.061(3) 0.032(2) -0.001(2) 0.0031(17) 0.000(2)
N6 0.036(2) 0.056(3) 0.044(3) -0.005(2) 0.009(2) 0.000(2)
C1 0.035(3) 0.072(4) 0.030(3) 0.003(3) 0.004(2) -0.001(3)
C2 0.053(4) 0.064(4) 0.057(4) 0.005(3) 0.004(3) -0.014(3)
C3 0.077(5) 0.091(6) 0.048(4) 0.016(4) 0.002(3) -0.025(4)
C4 0.068(4) 0.099(6) 0.035(3) 0.014(4) 0.002(3) -0.011(4)
C5 0.046(3) 0.083(5) 0.034(3) 0.001(3) 0.007(2) -0.006(3)
C6 0.060(4) 0.099(6) 0.020(3) 0.002(4) 0.006(2) 0.014(3)
C7 0.041(3) 0.068(4) 0.041(3) -0.006(3) 0.001(2) 0.008(3)
C8 0.054(4) 0.065(5) 0.055(4) -0.006(3) -0.002(3) 0.014(3)
C9 0.050(4) 0.058(4) 0.064(4) -0.006(3) -0.006(3) -0.005(3)
C10 0.054(4) 0.079(5) 0.038(3) 0.003(3) -0.005(3) -0.008(3)
C11 0.037(3) 0.062(4) 0.032(3) -0.003(3) 0.004(2) 0.002(3)
C12 0.034(3) 0.079(5) 0.040(3) -0.002(3) 0.004(2) 0.001(3)
C13 0.053(4) 0.080(5) 0.063(4) -0.004(3) 0.006(3) -0.016(4)
C14 0.050(4) 0.092(6) 0.079(5) -0.013(4) 0.007(3) -0.032(5)
C15 0.039(3) 0.133(8) 0.048(4) -0.010(4) 0.006(3) -0.023(5)
C16 0.044(3) 0.107(6) 0.037(3) -0.017(4) 0.005(3) -0.005(4)
C17 0.058(4) 0.115(7) 0.048(4) -0.020(4) -0.002(3) 0.018(4)
C18 0.053(4) 0.079(5) 0.058(4) -0.007(3) -0.001(3) 0.014(4)
C19 0.066(5) 0.087(6) 0.095(6) -0.005(4) 0.006(4) 0.038(5)
C20 0.063(5) 0.071(5) 0.111(7) -0.002(4) 0.005(5) 0.004(5)
C21 0.055(4) 0.076(5) 0.071(5) 0.000(4) 0.006(3) -0.008(4)
C22 0.038(3) 0.075(5) 0.043(3) -0.005(3) 0.007(2) 0.005(3)
C23 0.046(3) 0.086(5) 0.050(4) -0.015(3) 0.004(3) -0.009(3)
C24 0.040(3) 0.097(5) 0.036(3) 0.001(3) 0.005(2) 0.000(3)
C25 0.038(3) 0.044(3) 0.034(3) 0.001(2) 0.003(2) -0.002(2)

loop_
_atom_type_symbol
_atom_type_description
_atom_type_scat_dispersion_real
_atom_type_scat_dispersion_imag
_atom_type_scat_source
C C 0.0033 0.0016 'International Tables Vol C Tables 4.2.6.8 and 6.1.1.4'
H H 0.0000 0.0000 'International Tables Vol C Tables 4.2.6.8 and 6.1.1.4'
N N 0.0061 0.0033 'International Tables Vol C Tables 4.2.6.8 and 6.1.1.4'
O O 0.0106 0.0060 'International Tables Vol C Tables 4.2.6.8 and 6.1.1.4'
Cl Cl 0.1484 0.1585 'International Tables Vol C Tables 4.2.6.8 and 6.1.1.4'
Cu Cu 0.3201 1.2651 'International Tables Vol C Tables 4.2.6.8 and 6.1.1.4'

loop_
_geom_angle_atom_site_label_1
_geom_angle_atom_site_label_2
_geom_angle_atom_site_label_3
_geom_angle_site_symmetry_1
_geom_angle_site_symmetry_3
_geom_angle
_geom_angle_publ_flag
N5 Cu O3 . 2_655 83.87(16) y
N5 Cu N1 . . 176.1(2) y
O3 Cu N1 2_655 . 94.49(17) y
N5 Cu N6 . . 83.40(18) y
O3 Cu N6 2_655 . 166.98(16) y
N1 Cu N6 . . 98.38(19) y
N5 Cu N2 . . 104.78(18) y
O3 Cu N2 2_655 . 92.89(16) y
N1 Cu N2 . . 78.79(18) y
N6 Cu N2 . . 87.74(18) y
N5 Cu O7 . . 84.49(19) y
O3 Cu O7 2_655 . 96.92(18) y
N1 Cu O7 . . 92.23(19) y
N6 Cu O7 . . 84.6(2) y
N2 Cu O7 . . 167.20(16) y
O7 Cl O4 . . 110.8(4) ?
O7 Cl O6 . . 109.9(4) ?
O4 Cl O6 . . 110.6(4) ?
O7 Cl O5 . . 106.8(4) ?
O4 Cl O5 . . 108.9(4) ?
O6 Cl O5 . . 109.8(4) ?
C25 O3 Cu . 2_655 109.3(3) ?
Cl O7 Cu . . 128.4(4) ?
C1 N1 C2 . . 115.1(5) ?
C1 N1 Cu . . 114.5(4) ?
C2 N1 Cu . . 130.3(5) ?
C11 N2 C10 . . 113.9(5) ?
C11 N2 Cu . . 96.7(4) ?
C10 N2 Cu . . 149.3(4) ?
C12 N3 C13 . . 115.0(6) ?
C22 N4 C21 . . 115.7(6) ?
C25 N5 C24 . . 127.1(5) ?
C25 N5 Cu . . 116.0(4) ?
C24 N5 Cu . . 116.9(3) ?
C23 N6 Cu . . 107.4(3) ?
C23 N6 H6A . . 110.2 ?
Cu N6 H6A . . 110.2 ?
C23 N6 H6B . . 110.2 ?
Cu N6 H6B . . 110.2 ?
H6A N6 H6B . . 108.5 ?
N1 C1 C5 . . 126.0(6) ?
N1 C1 C11 . . 124.6(5) ?
C5 C1 C11 . . 109.3(6) ?
N1 C2 C3 . . 122.9(7) ?
N1 C2 H2B . . 118.6 ?
C3 C2 H2B . . 118.6 ?
C4 C3 C2 . . 120.6(7) ?
C4 C3 H3A . . 119.7 ?
C2 C3 H3A . . 119.7 ?
C5 C4 C3 . . 116.9(6) ?
C5 C4 H4A . . 121.6 ?
C3 C4 H4A . . 121.6 ?
C4 C5 C1 . . 118.5(7) ?
C4 C5 C6 . . 134.1(6) ?
C1 C5 C6 . . 107.4(6) ?
O1 C6 C5 . . 127.6(7) ?
O1 C6 C7 . . 125.5(7) ?
C5 C6 C7 . . 106.9(5) ?
C8 C7 C11 . . 118.6(6) ?
C8 C7 C6 . . 134.4(6) ?
C11 C7 C6 . . 107.0(6) ?
C7 C8 C9 . . 116.8(6) ?
C7 C8 H8A . . 121.6 ?
C9 C8 H8A . . 121.6 ?
C10 C9 C8 . . 119.8(7) ?
C10 C9 H9A . . 120.1 ?
C8 C9 H9A . . 120.1 ?
N2 C10 C9 . . 124.7(6) ?
N2 C10 H10A . . 117.6 ?
C9 C10 H10A . . 117.6 ?
N2 C11 C7 . . 126.0(6) ?
N2 C11 C1 . . 124.7(5) ?
C7 C11 C1 . . 109.2(5) ?
N3 C12 C16 . . 125.2(7) ?
N3 C12 C22 . . 126.2(5) ?
C16 C12 C22 . . 108.7(6) ?
N3 C13 C14 . . 124.4(8) ?
N3 C13 H13A . . 117.8 ?
C14 C13 H13A . . 117.8 ?
C13 C14 C15 . . 119.7(7) ?
C13 C14 H14A . . 120.2 ?
C15 C14 H14A . . 120.2 ?
C16 C15 C14 . . 117.4(6) ?
C16 C15 H15A . . 121.3 ?
C14 C15 H15A . . 121.3 ?
C15 C16 C12 . . 118.4(7) ?
C15 C16 C17 . . 133.1(6) ?
C12 C16 C17 . . 108.5(6) ?
O2 C17 C16 . . 127.1(8) ?
O2 C17 C18 . . 127.4(9) ?
C16 C17 C18 . . 105.5(6) ?
C19 C18 C22 . . 119.7(7) ?
C19 C18 C17 . . 131.9(7) ?
C22 C18 C17 . . 108.5(7) ?
C18 C19 C20 . . 116.1(7) ?
C18 C19 H19A . . 122.0 ?
C20 C19 H19A . . 122.0 ?
C21 C20 C19 . . 120.7(8) ?
C21 C20 H20A . . 119.6 ?
C19 C20 H20A . . 119.6 ?
N4 C21 C20 . . 123.6(8) ?
N4 C21 H21A . . 118.2 ?
C20 C21 H21A . . 118.2 ?
N4 C22 C18 . . 124.3(7) ?
N4 C22 C12 . . 126.9(6) ?
C18 C22 C12 . . 108.9(6) ?
N6 C23 C24 . . 110.0(5) ?
N6 C23 H23A . . 109.7 ?
C24 C23 H23A . . 109.7 ?
N6 C23 H23B . . 109.7 ?
C24 C23 H23B . . 109.7 ?
H23A C23 H23B . . 108.2 ?
N5 C24 C23 . . 106.4(5) ?
N5 C24 H24A . . 110.4 ?
C23 C24 H24A . . 110.4 ?
N5 C24 H24B . . 110.4 ?
C23 C24 H24B . . 110.4 ?
H24A C24 H24B . . 108.6 ?
O3 C25 N5 . . 129.4(5) ?
O3 C25 C25 . 2_655 118.9(6) ?
N5 C25 C25 . 2_655 111.8(6) ?

loop_
_geom_bond_atom_site_label_1
_geom_bond_atom_site_label_2
_geom_bond_site_symmetry_2
_geom_bond_distance
_geom_bond_publ_flag
Cu N5 . 1.914(4) y
Cu O3 2_655 2.002(4) y
Cu N1 . 2.009(5) y
Cu N6 . 2.017(4) y
Cu N2 . 2.619(5) y
Cu O7 . 2.885(7) y
Cl O7 . 1.404(6) y
Cl O4 . 1.414(6) y
Cl O6 . 1.418(6) y
Cl O5 . 1.427(6) y
O1 C6 . 1.229(8) ?
O2 C17 . 1.210(8) ?
O3 C25 . 1.274(6) ?
O3 Cu 2_655 2.002(4) ?
N1 C1 . 1.325(8) ?
N1 C2 . 1.346(8) ?
N2 C11 . 1.318(7) ?
N2 C10 . 1.341(8) ?
N3 C12 . 1.320(8) ?
N3 C13 . 1.351(9) ?
N4 C22 . 1.331(8) ?
N4 C21 . 1.339(9) ?
N5 C25 . 1.284(7) ?
N5 C24 . 1.448(7) ?
N6 C23 . 1.482(8) ?
N6 H6A . 0.9000 ?
N6 H6B . 0.9000 ?
C1 C5 . 1.384(8) ?
C1 C11 . 1.472(9) ?
C2 C3 . 1.390(9) ?
C2 H2B . 0.9300 ?
C3 C4 . 1.379(11) ?
C3 H3A . 0.9300 ?
C4 C5 . 1.377(9) ?
C4 H4A . 0.9300 ?
C5 C6 . 1.485(10) ?
C6 C7 . 1.489(9) ?
C7 C8 . 1.365(9) ?
C7 C11 . 1.393(8) ?
C8 C9 . 1.386(9) ?
C8 H8A . 0.9300 ?
C9 C10 . 1.370(9) ?
C9 H9A . 0.9300 ?
C10 H10A . 0.9300 ?
C12 C16 . 1.405(8) ?
C12 C22 . 1.469(10) ?
C13 C14 . 1.370(10) ?
C13 H13A . 0.9300 ?
C14 C15 . 1.388(12) ?
C14 H14A . 0.9300 ?
C15 C16 . 1.376(11) ?
C15 H15A . 0.9300 ?
C16 C17 . 1.480(11) ?
C17 C18 . 1.496(11) ?
C18 C19 . 1.371(12) ?
C18 C22 . 1.392(9) ?
C19 C20 . 1.394(12) ?
C19 H19A . 0.9300 ?
C20 C21 . 1.367(11) ?
C20 H20A . 0.9300 ?
C21 H21A . 0.9300 ?
C23 C24 . 1.503(9) ?
C23 H23A . 0.9700 ?
C23 H23B . 0.9700 ?
C24 H24A . 0.9700 ?
C24 H24B . 0.9700 ?
C25 C25 2_655 1.524(10) ?

loop_
_geom_hbond_atom_site_label_D
_geom_hbond_atom_site_label_H
_geom_hbond_atom_site_label_A
_geom_hbond_site_symmetry_A
_geom_hbond_distance_DH
_geom_hbond_distance_HA
_geom_hbond_distance_DA
_geom_hbond_angle_DHA
_geom_hbond_publ_flag
N6 H6A N4 . 0.90 2.31 3.195(7) 169 y
N6 H6B O6 . 0.90 2.17 3.037(8) 163 y
C10 H10A O1 6 0.93 2.42 3.281(9) 155 y
